data_7715104
loop_
_publ_author_name
'Yuan, Lequn'
'Yao, Haibo'
'Shen, Yunjun'
'Zhang, Yuzhen'

_publ_section_title
;
 A cyclometalated Pt(II)-Pt(II) clamshell dimer with a triplet emission at
 887 nm.
;
_journal_issue 11
_journal_name_full 'Dalton transactions (Cambridge, England : 2003)'
_journal_page_first 5125
_journal_page_last 5132
_journal_paper_doi 10.1039/d3dt04335e
_journal_volume 53
_journal_year 2024
_chemical_formula_moiety 'C58 H40 N8 Pt2'
_chemical_formula_sum 'C58 H40 N8 Pt2'
_chemical_formula_weight 1239.16
_space_group_crystal_system triclinic
_space_group_IT_number 2
_space_group_name_Hall '-P 1'
_space_group_name_H-M_alt 'P -1'
_atom_sites_solution_hydrogens mixed
_audit_creation_date 2022-07-14
_audit_creation_method
;
Olex2 1.5
(compiled 2022.04.07 svn.rca3783a0 for OlexSys, GUI svn.r6498)
;
_audit_update_record
;
2023-11-21 deposited with the CCDC.	2024-02-06 downloaded from the CCDC.
;
_cell_angle_alpha 87.771(5)
_cell_angle_beta 85.211(6)
_cell_angle_gamma 72.665(5)
_cell_formula_units_Z 4
_cell_length_a 15.2393(15)
_cell_length_b 17.0218(15)
_cell_length_c 21.676(2)
_cell_measurement_reflns_used 9889
_cell_measurement_temperature 173.00
_cell_measurement_theta_max 76.23
_cell_measurement_theta_min 2.72
_cell_volume 5348.1(9)
_computing_cell_refinement 'SAINT V8.40B (Bruker, 2019)'
_computing_data_collection 'APEX3 V2019.11-0 (Bruker, 2019)'
_computing_data_reduction 'SAINT V8.40B (Bruker, 2019)'
_computing_molecular_graphics 'Olex2 1.5 (Dolomanov et al., 2009)'
_computing_publication_material 'Olex2 1.5 (Dolomanov et al., 2009)'
_computing_structure_refinement 'SHELXL 2018/3 (Sheldrick, 2015)'
_computing_structure_solution 'SHELXT  (Sheldrick, 2015)'
_diffrn_ambient_temperature 173.00
_diffrn_detector_area_resol_mean 7.41
_diffrn_detector_type 'Bruker PHOTON III'
_diffrn_measured_fraction_theta_full 0.974
_diffrn_measured_fraction_theta_max 0.924
_diffrn_measurement_device 'four-circle diffractometer'
_diffrn_measurement_device_type 'Bruker APEX-II CCD'
_diffrn_measurement_method '\f and \w scans'
_diffrn_measurement_specimen_support 'nylon loop'
_diffrn_radiation_type CuK\a
_diffrn_radiation_wavelength 1.54178
_diffrn_reflns_av_R_equivalents 0.0771
_diffrn_reflns_av_unetI/netI 0.0874
_diffrn_reflns_Laue_measured_fraction_full 0.974
_diffrn_reflns_Laue_measured_fraction_max 0.924
_diffrn_reflns_limit_h_max 19
_diffrn_reflns_limit_h_min -18
_diffrn_reflns_limit_k_max 21
_diffrn_reflns_limit_k_min -21
_diffrn_reflns_limit_l_max 26
_diffrn_reflns_limit_l_min -23
_diffrn_reflns_number 50654
_diffrn_reflns_point_group_measured_fraction_full 0.974
_diffrn_reflns_point_group_measured_fraction_max 0.924
_diffrn_reflns_theta_full 67.679
_diffrn_reflns_theta_max 79.946
_diffrn_reflns_theta_min 2.045
_diffrn_source_current 1.1
_diffrn_source_power 0.05500000000000001
_diffrn_source_voltage 50.0
_diffrn_standards_number 0
_exptl_absorpt_coefficient_mu 9.979
_exptl_absorpt_correction_T_max 0.1786
_exptl_absorpt_correction_T_min 0.0299
_exptl_absorpt_correction_type none
_exptl_absorpt_process_details
;
SADABS-2016/2 (Bruker,2016/2) was used for absorption correction.
wR2(int) was 0.1557 before and 0.0980 after correction.
The Ratio of minimum to maximum transmission is 0.1674.
The \l/2 correction factor is Not present.
;
_exptl_crystal_density_diffrn 1.539
_exptl_crystal_description block
_exptl_crystal_F_000 2400
_exptl_crystal_size_max 0.12
_exptl_crystal_size_mid 0.11
_exptl_crystal_size_min 0.1
_refine_diff_density_max 2.050
_refine_diff_density_min -2.462
_refine_diff_density_rms 0.236
_refine_ls_extinction_method none
_refine_ls_goodness_of_fit_ref 0.998
_refine_ls_hydrogen_treatment constr
_refine_ls_matrix_type full
_refine_ls_number_parameters 1129
_refine_ls_number_reflns 21592
_refine_ls_number_restraints 1299
_refine_ls_restrained_S_all 0.971
_refine_ls_R_factor_all 0.1624
_refine_ls_R_factor_gt 0.1357
_refine_ls_shift/su_max 0.064
_refine_ls_shift/su_mean 0.001
_refine_ls_structure_factor_coef Fsqd
_refine_ls_weighting_details 'w=1/[\s^2^(Fo^2^)+(0.0800P)^2^+140.0000P] where P=(Fo^2^+2Fc^2^)/3'
_refine_ls_weighting_scheme calc
_refine_ls_wR_factor_gt 0.3196
_refine_ls_wR_factor_ref 0.3335
_reflns_Friedel_coverage 0.000
_reflns_number_gt 13292
_reflns_number_total 21592
_reflns_threshold_expression 'I > 2\s(I)'
_cod_data_source_file d3dt04335e2.cif
_cod_data_source_block a
_cod_depositor_comments 'Adding full bibliography for 7715103--7715105.cif.'
_cod_original_cell_volume 5348.0(9)
_cod_database_code 7715104
_shelx_shelxl_version_number 2018/3
_shelx_space_group_comment
;
The symmetry employed for this shelxl refinement is uniquely defined
by the following loop, which should always be used as a source of
symmetry information in preference to the above space-group names.
They are only intended as comments.
;
_shelx_estimated_absorpt_t_max 0.435
_shelx_estimated_absorpt_t_min 0.381
_olex2_refinement_description
;
1. Fixed Uiso
 At 1.2 times of:
  All C(H) groups
2. Restrained distances
 C76-C75
 1.39 with sigma of 0.002
 C9-C10 \\sim C9-C8 \\sim C8-C7 \\sim C7-C6 \\sim C6-C5 \\sim C5-C10
 with sigma of 0.001
 C15-C14 \\sim C14-C13 \\sim C13-C12 \\sim C12-C11 \\sim C16-C11 \\sim C16-C15
 with sigma of 0.001
 C82-C81 \\sim C81-C80 \\sim C80-C79 \\sim C84-C79 \\sim C84-C83 \\sim C83-C82
 with sigma of 0.001
 C28-C27 \\sim C29-C28 \\sim C30-C29 \\sim C31-C30 \\sim C31-C26 \\sim C27-C26
 with sigma of 0.001
3. Rigid body (RIGU) restrains
 All non-hydrogen atoms
 with sigma for 1-2 distances of 0.004 and sigma for 1-3 distances of 0.004
4.a Riding coordinates:
 C86(H86), C83(H83)
4.b Aromatic/amide H refined with riding coordinates:
 C54(H54), C55(H55), C56(H56), C57(H57), C58(H58), C71(H71), C60(H60),
 C22(H22), C109(H109), C108(H108), C107(H107), C106(H106), C105(H105), C72(H72),
  C24(H24), C17(H17), C50(H50), C51(H51), C47(H47), C48(H48), C49(H49),
 C18(H18), C95(H95), C96(H96), C92(H92), C93(H93), C94(H94), C59(H59), C29(H29),
  C99(H99), C100(H100), C101(H101), C102(H102), C103(H103), C70(H70), C64(H64),
 C75(H75), C38(H38), C37(H37), C36(H36), C35(H35), C34(H34), C97(H97),
 C112(H112), C116(H116), C115(H115), C114(H114), C113(H113), C9(H9), C1(H1),
 C8(H8), C110(H110), C23(H23), C14(H14), C30(H30), C39(H39), C7(H7), C2(H2),
 C43(H43), C42(H42), C41(H41), C45(H45), C44(H44), C66(H66), C13(H13), C15(H15),
  C67(H67), C27(H27), C28(H28), C87(H87), C82(H82), C88(H88), C12(H12),
 C52(H52), C65(H65), C76(H76), C80(H80), C81(H81)
4.c Fitted hexagon refined as free rotating group:
 C54(C55,C56,C57,C58,C53), C104(C109,C108,C107,C106,C105), C50(C51,C46,C47,C48,
 C49), C95(C96,C91,C92,C93,C94), C98(C99,C100,C101,C102,C103), C38(C37,C36,C35,
 C34,C33), C112(C111,C116,C115,C114,C113), C43(C42,C41,C40,C45,C44)
;
_olex2_submission_special_instructions 'No special instructions were received'

loop_
_space_group_symop_operation_xyz
'x, y, z'
'-x, -y, -z'

loop_
_atom_site_label
_atom_site_type_symbol
_atom_site_fract_x
_atom_site_fract_y
_atom_site_fract_z
_atom_site_U_iso_or_equiv
_atom_site_adp_type
_atom_site_occupancy
_atom_site_site_symmetry_order
_atom_site_calc_flag
_atom_site_refinement_flags_posn
_atom_site_refinement_flags_adp
_atom_site_refinement_flags_occupancy
_atom_site_disorder_assembly
_atom_site_disorder_group
Pt1 Pt 0.90331(7) 0.13647(6) 0.29439(5) 0.0928(3) Uani 1 1 d . . . . .
Pt2 Pt 0.74606(7) 0.10729(5) 0.24920(5) 0.0908(3) Uani 1 1 d . . . . .
N1 N 0.7957(16) 0.1213(13) 0.5110(11) 0.109(5) Uani 1 1 d . . . . .
N2 N 0.8626(13) 0.1415(11) 0.3815(10) 0.099(5) Uani 1 1 d . . . . .
N3 N 0.8286(14) 0.2560(10) 0.2743(10) 0.098(5) Uani 1 1 d . . . . .
N4 N 0.7278(14) 0.2215(11) 0.2124(8) 0.094(4) Uani 1 1 d . . . . .
N5 N 0.6528(19) 0.1519(12) 0.3223(11) 0.126(8) Uani 1 1 d . . . . .
N6 N 0.5475(16) 0.1899(14) 0.4370(13) 0.126(7) Uani 1 1 d . . . . .
N7 N 0.9491(14) 0.1190(11) 0.2020(10) 0.097(4) Uani 1 1 d . . . . .
N8 N 0.8410(13) 0.0567(10) 0.1741(10) 0.094(5) Uani 1 1 d . . . . .
C1 C 0.8088(17) 0.2062(15) 0.4144(12) 0.102(6) Uani 1 1 d . . . . .
C2 C 0.772(2) 0.1972(18) 0.4780(13) 0.115(7) Uani 1 1 d . . . . .
C3 C 0.858(2) 0.0590(15) 0.4797(14) 0.110(6) Uani 1 1 d . . . . .
C4 C 0.8850(15) 0.0687(13) 0.4126(12) 0.090(4) Uani 1 1 d . . . . .
C5 C 0.9444(16) 0.0044(10) 0.3810(7) 0.107(6) Uani 1 1 d D . . . .
C6 C 0.9682(12) 0.0246(9) 0.3177(6) 0.085(4) Uani 1 1 d D . . . .
C7 C 1.0317(14) -0.0427(7) 0.2832(10) 0.105(6) Uani 1 1 d D . . . .
C8 C 1.062(2) -0.1218(9) 0.3142(8) 0.127(8) Uani 1 1 d D . . . .
C9 C 1.0301(17) -0.1467(12) 0.3745(8) 0.133(9) Uani 1 1 d D . . . .
C10 C 0.9741(14) -0.0765(7) 0.4095(10) 0.103(5) Uani 1 1 d D . . . .
C11 C 0.9427(17) -0.0917(9) 0.4701(12) 0.124(7) Uani 1 1 d D . . . .
C12 C 0.978(2) -0.1694(11) 0.4982(8) 0.141(9) Uani 1 1 d D . . . .
C13 C 0.9466(19) -0.1738(15) 0.5607(8) 0.159(11) Uani 1 1 d D . . . .
C14 C 0.8847(17) -0.1136(9) 0.5986(12) 0.142(9) Uani 1 1 d D . . . .
C15 C 0.8610(17) -0.0367(11) 0.5681(7) 0.116(6) Uani 1 1 d D . . . .
C16 C 0.8852(16) -0.0256(12) 0.5050(7) 0.117(6) Uani 1 1 d D . . . .
C17 C 0.6014(16) 0.2303(13) 0.3306(13) 0.098(6) Uani 1 1 d . . . . .
C18 C 0.5458(18) 0.2443(14) 0.3862(14) 0.105(6) Uani 1 1 d . . . . .
C19 C 0.6548(17) 0.0900(13) 0.3682(12) 0.093(5) Uani 1 1 d . . . . .
C20 C 0.7225(16) 0.0052(13) 0.3517(12) 0.090(5) Uani 1 1 d . . . . .
C21 C 0.7604(15) -0.0012(12) 0.2992(12) 0.090(5) Uani 1 1 d . . . . .
C22 C 0.8117(16) -0.0737(12) 0.2804(11) 0.087(5) Uani 1 1 d . . . . .
C23 C 0.821(2) -0.1421(14) 0.3242(13) 0.112(8) Uani 1 1 d . . . . .
C24 C 0.7763(17) -0.1363(13) 0.3774(11) 0.091(5) Uani 1 1 d . . . . .
C25 C 0.7234(18) -0.0505(14) 0.3957(11) 0.095(5) Uani 1 1 d . . . . .
C26 C 0.6724(15) -0.0395(8) 0.4565(9) 0.100(5) Uani 1 1 d D . . . .
C27 C 0.6829(19) -0.1032(12) 0.5011(7) 0.118(8) Uani 1 1 d D . . . .
C28 C 0.6392(17) -0.0877(11) 0.5610(8) 0.130(9) Uani 1 1 d D . . . .
C29 C 0.5851(16) -0.0065(9) 0.5732(9) 0.111(7) Uani 1 1 d D . . . .
C30 C 0.5642(15) 0.0579(13) 0.5291(7) 0.115(7) Uani 1 1 d D . . . .
C31 C 0.6187(15) 0.0405(10) 0.4728(8) 0.107(6) Uani 1 1 d D . . . .
C32 C 0.6084(18) 0.1027(15) 0.4250(13) 0.101(6) Uani 1 1 d . . . . .
C33 C 0.8303(12) 0.0019(10) 0.1317(7) 0.120(8) Uani 1 1 d G . . . .
C34 C 0.7403(10) 0.0002(9) 0.1278(7) 0.097(6) Uani 1 1 d G . . . .
C35 C 0.7210(10) -0.0489(9) 0.0842(8) 0.099(6) Uani 1 1 d G . . . .
C36 C 0.7917(13) -0.0963(10) 0.0445(7) 0.119(7) Uani 1 1 d G . . . .
C37 C 0.8817(12) -0.0946(10) 0.0485(8) 0.123(8) Uani 1 1 d G . . . .
C38 C 0.9010(9) -0.0455(11) 0.0921(9) 0.116(8) Uani 1 1 d G . . . .
C39 C 0.9220(15) 0.0806(12) 0.1637(12) 0.091(6) Uani 1 1 d . . . . .
C40 C 1.0261(10) 0.1497(10) 0.1811(9) 0.106(6) Uani 1 1 d G . . . .
C41 C 1.0306(12) 0.1844(12) 0.1222(9) 0.132(9) Uani 1 1 d G . . . .
C42 C 1.1048(15) 0.2131(12) 0.1024(9) 0.148(10) Uani 1 1 d G . . . .
C43 C 1.1744(12) 0.2072(12) 0.1415(12) 0.168(13) Uani 1 1 d G . . . .
C44 C 1.1698(11) 0.1725(12) 0.2003(11) 0.142(9) Uani 1 1 d G . . . .
C45 C 1.0957(13) 0.1438(10) 0.2201(8) 0.119(7) Uani 1 1 d G . . . .
C46 C 0.8484(11) 0.3272(8) 0.2957(8) 0.100(6) Uani 1 1 d G . . . .
C47 C 0.9402(10) 0.3192(9) 0.3040(10) 0.127(10) Uani 1 1 d G . . . .
C48 C 0.9634(9) 0.3823(11) 0.3310(11) 0.139(11) Uani 1 1 d G . . . .
C49 C 0.8950(13) 0.4534(9) 0.3497(9) 0.131(10) Uani 1 1 d G . . . .
C50 C 0.8032(11) 0.4614(8) 0.3414(9) 0.108(7) Uani 1 1 d G . . . .
C51 C 0.7800(9) 0.3983(9) 0.3144(9) 0.105(7) Uani 1 1 d G . . . .
C52 C 0.7595(13) 0.2707(12) 0.2318(11) 0.086(5) Uani 1 1 d . . . . .
C53 C 0.6601(12) 0.2490(10) 0.1630(8) 0.116(7) Uani 1 1 d G . . . .
C54 C 0.6712(11) 0.3077(11) 0.1192(9) 0.125(9) Uani 1 1 d G . . . .
C55 C 0.6027(14) 0.3422(10) 0.0792(8) 0.139(10) Uani 1 1 d G . . . .
C56 C 0.5230(12) 0.3178(10) 0.0831(9) 0.121(8) Uani 1 1 d G . . . .
C57 C 0.5119(10) 0.2591(10) 0.1269(10) 0.130(8) Uani 1 1 d G . . . .
C58 C 0.5804(13) 0.2247(9) 0.1669(7) 0.106(6) Uani 1 1 d G . . . .

loop_
_atom_site_aniso_label
_atom_site_aniso_U_11
_atom_site_aniso_U_22
_atom_site_aniso_U_33
_atom_site_aniso_U_23
_atom_site_aniso_U_13
_atom_site_aniso_U_12
Pt1 0.0988(7) 0.0713(5) 0.1099(8) -0.0094(5) -0.0075(5) -0.0265(4)
Pt2 0.0997(7) 0.0693(5) 0.1082(7) -0.0105(5) -0.0048(5) -0.0317(4)
N1 0.125(15) 0.090(9) 0.120(13) -0.016(8) -0.004(10) -0.043(9)
N2 0.097(12) 0.074(7) 0.129(11) -0.015(6) -0.003(9) -0.027(7)
N3 0.111(12) 0.064(8) 0.123(13) -0.015(7) -0.024(9) -0.026(8)
N4 0.126(12) 0.083(9) 0.078(9) -0.041(7) 0.010(7) -0.038(8)
N5 0.18(2) 0.077(8) 0.106(13) -0.006(8) 0.026(12) -0.017(10)
N6 0.108(15) 0.100(10) 0.155(17) -0.002(10) 0.020(12) -0.018(10)
N7 0.109(11) 0.074(9) 0.116(11) -0.006(7) -0.007(8) -0.040(8)
N8 0.103(10) 0.072(9) 0.116(12) -0.026(8) 0.014(9) -0.040(8)
C1 0.107(16) 0.085(10) 0.109(13) -0.015(9) -0.008(11) -0.020(10)
C2 0.117(19) 0.114(12) 0.109(13) -0.006(11) -0.010(12) -0.025(12)
C3 0.139(19) 0.080(8) 0.122(11) -0.015(8) -0.007(11) -0.051(9)
C4 0.084(12) 0.076(7) 0.122(10) -0.014(7) -0.018(9) -0.036(7)
C5 0.091(14) 0.085(9) 0.133(12) 0.004(8) -0.002(11) -0.012(9)
C6 0.091(12) 0.066(8) 0.116(10) -0.017(7) -0.012(8) -0.048(7)
C7 0.095(15) 0.076(10) 0.141(16) -0.014(9) -0.011(11) -0.021(9)
C8 0.17(2) 0.066(9) 0.150(16) -0.024(10) -0.037(14) -0.034(11)
C9 0.15(2) 0.082(11) 0.159(17) 0.002(11) -0.043(15) -0.008(13)
C10 0.096(14) 0.076(8) 0.146(13) 0.005(8) -0.041(10) -0.033(8)
C11 0.14(2) 0.087(10) 0.160(15) 0.010(9) -0.027(13) -0.045(11)
C12 0.17(3) 0.089(11) 0.19(2) 0.024(13) -0.069(18) -0.061(12)
C13 0.20(3) 0.104(15) 0.20(2) 0.038(17) -0.06(2) -0.065(16)
C14 0.14(2) 0.120(16) 0.19(2) 0.051(14) -0.056(17) -0.071(14)
C15 0.122(18) 0.105(12) 0.145(13) 0.025(11) -0.044(12) -0.067(12)
C16 0.14(2) 0.088(9) 0.134(13) 0.000(9) -0.040(12) -0.053(10)
C17 0.100(14) 0.068(8) 0.133(15) -0.013(9) -0.001(11) -0.038(8)
C18 0.106(16) 0.078(10) 0.137(16) -0.024(9) 0.008(11) -0.038(10)
C19 0.108(14) 0.070(8) 0.110(11) -0.008(7) 0.006(9) -0.043(8)
C20 0.091(13) 0.080(8) 0.107(11) -0.009(7) -0.005(8) -0.036(8)
C21 0.086(12) 0.070(7) 0.113(11) -0.001(8) 0.001(9) -0.025(8)
C22 0.107(14) 0.064(8) 0.099(12) -0.012(7) -0.006(10) -0.038(8)
C23 0.15(2) 0.072(10) 0.109(14) -0.003(9) 0.002(12) -0.025(11)
C24 0.119(15) 0.075(8) 0.096(11) -0.005(8) -0.017(9) -0.050(9)
C25 0.120(16) 0.083(8) 0.089(10) -0.012(7) -0.023(8) -0.033(9)
C26 0.102(15) 0.096(9) 0.113(11) 0.002(8) -0.005(10) -0.048(9)
C27 0.17(2) 0.088(11) 0.115(13) -0.012(9) 0.013(13) -0.063(12)
C28 0.16(2) 0.136(15) 0.100(13) -0.003(13) 0.002(14) -0.061(15)
C29 0.132(19) 0.135(14) 0.084(12) -0.026(9) 0.003(12) -0.068(13)
C30 0.099(16) 0.156(17) 0.099(12) -0.006(10) 0.001(10) -0.056(13)
C31 0.139(19) 0.099(9) 0.089(11) -0.013(8) -0.003(10) -0.044(10)
C32 0.103(15) 0.088(9) 0.114(12) -0.007(8) 0.011(10) -0.034(9)
C33 0.133(13) 0.129(18) 0.122(18) -0.048(14) 0.026(11) -0.077(13)
C34 0.127(12) 0.079(12) 0.098(14) -0.010(10) 0.002(11) -0.051(11)
C35 0.130(15) 0.073(11) 0.106(15) 0.003(9) -0.029(11) -0.041(11)
C36 0.161(17) 0.092(15) 0.114(17) -0.016(12) -0.006(13) -0.050(13)
C37 0.160(16) 0.110(17) 0.109(17) -0.033(13) 0.021(14) -0.057(15)
C38 0.141(15) 0.107(16) 0.113(17) -0.031(12) 0.024(12) -0.063(13)
C39 0.082(10) 0.064(10) 0.125(15) -0.024(10) 0.007(10) -0.022(8)
C40 0.101(12) 0.069(11) 0.148(17) -0.006(11) 0.009(10) -0.029(10)
C41 0.117(17) 0.12(2) 0.164(19) 0.017(16) 0.009(13) -0.049(16)
C42 0.121(18) 0.108(19) 0.22(3) 0.01(2) 0.028(16) -0.050(17)
C43 0.11(2) 0.15(3) 0.25(3) 0.01(2) 0.017(17) -0.05(2)
C44 0.110(15) 0.095(17) 0.22(3) -0.021(18) 0.017(16) -0.039(14)
C45 0.090(13) 0.094(15) 0.167(19) -0.029(14) 0.012(11) -0.022(11)
C46 0.109(11) 0.066(9) 0.132(19) -0.004(10) -0.025(11) -0.033(8)
C47 0.090(11) 0.106(16) 0.19(3) -0.036(17) 0.000(14) -0.029(10)
C48 0.115(15) 0.097(14) 0.21(3) -0.015(16) -0.061(17) -0.020(11)
C49 0.132(14) 0.066(10) 0.21(3) -0.001(13) -0.025(16) -0.045(10)
C50 0.116(12) 0.084(12) 0.12(2) -0.016(12) -0.002(13) -0.026(11)
C51 0.116(13) 0.095(11) 0.097(16) -0.020(11) -0.020(12) -0.015(9)
C52 0.069(10) 0.068(9) 0.118(15) -0.023(9) -0.006(8) -0.014(8)
C53 0.167(17) 0.104(15) 0.107(15) -0.019(10) -0.023(12) -0.077(14)
C54 0.126(18) 0.16(2) 0.111(18) 0.015(14) -0.017(13) -0.067(17)
C55 0.15(2) 0.096(17) 0.18(3) 0.014(16) -0.049(18) -0.042(15)
C56 0.132(17) 0.074(13) 0.16(2) -0.006(11) -0.060(16) -0.022(12)
C57 0.157(19) 0.085(15) 0.15(2) -0.013(12) -0.035(15) -0.029(15)
C58 0.128(15) 0.079(13) 0.115(17) -0.003(11) 0.000(11) -0.041(12)

loop_
_atom_type_symbol
_atom_type_description
_atom_type_scat_dispersion_real
_atom_type_scat_dispersion_imag
_atom_type_scat_source
C C 0.0181 0.0091 'International Tables Vol C Tables 4.2.6.8 and 6.1.1.4'
H H 0.0000 0.0000 'International Tables Vol C Tables 4.2.6.8 and 6.1.1.4'
N N 0.0311 0.0180 'International Tables Vol C Tables 4.2.6.8 and 6.1.1.4'
Pt Pt -4.5932 6.9264 'International Tables Vol C Tables 4.2.6.8 and 6.1.1.4'

loop_
_geom_angle_atom_site_label_1
_geom_angle_atom_site_label_2
_geom_angle_atom_site_label_3
_geom_angle
_geom_angle_site_symmetry_1
_geom_angle_site_symmetry_3
_geom_angle_publ_flag
N2 Pt1 Pt2 97.7(6) . . ?
N2 Pt1 N3 95.1(8) . . ?
N2 Pt1 N7 174.5(7) . . ?
N2 Pt1 C6 81.6(7) . . ?
N3 Pt1 Pt2 80.5(5) . . ?
N3 Pt1 N7 89.9(8) . . ?
N7 Pt1 Pt2 80.8(5) . . ?
C6 Pt1 Pt2 98.6(5) . . ?
C6 Pt1 N3 176.5(7) . . ?
C6 Pt1 N7 93.3(6) . . ?
N4 Pt2 Pt1 82.6(6) . . ?
N4 Pt2 N5 91.7(7) . . ?
N4 Pt2 N8 90.3(7) . . ?
N4 Pt2 C21 171.6(8) . . ?
N5 Pt2 Pt1 98.7(8) . . ?
N5 Pt2 N8 177.7(8) . . ?
N5 Pt2 C21 81.1(9) . . ?
N8 Pt2 Pt1 82.6(5) . . ?
C21 Pt2 Pt1 94.2(7) . . ?
C21 Pt2 N8 96.9(8) . . ?
C3 N1 C2 114(2) . . ?
C1 N2 Pt1 129.0(18) . . ?
C4 N2 Pt1 115.4(16) . . ?
C4 N2 C1 115(2) . . ?
C46 N3 Pt1 124.0(14) . . ?
C52 N3 Pt1 119.3(13) . . ?
C52 N3 C46 116.4(16) . . ?
C52 N4 Pt2 123.6(19) . . ?
C52 N4 C53 118(2) . . ?
C53 N4 Pt2 117.5(12) . . ?
C17 N5 Pt2 126.6(18) . . ?
C17 N5 C19 122(2) . . ?
C19 N5 Pt2 111.0(15) . . ?
C18 N6 C32 114(2) . . ?
C39 N7 Pt1 127.0(17) . . ?
C39 N7 C40 117(2) . . ?
C40 N7 Pt1 115.9(14) . . ?
C33 N8 Pt2 125.6(13) . . ?
C33 N8 C39 115.3(17) . . ?
C39 N8 Pt2 119.1(14) . . ?
N2 C1 C2 122(2) . . ?
N1 C2 C1 122(2) . . ?
N1 C3 C4 121(2) . . ?
N1 C3 C16 122(2) . . ?
C16 C3 C4 116(2) . . ?
N2 C4 C3 124(2) . . ?
N2 C4 C5 116(2) . . ?
C5 C4 C3 120(2) . . ?
C4 C5 C6 113.7(15) . . ?
C4 C5 C10 120.8(16) . . ?
C10 C5 C6 125.4(16) . . ?
C5 C6 Pt1 112.8(10) . . ?
C7 C6 Pt1 132.4(11) . . ?
C7 C6 C5 114.7(15) . . ?
C8 C7 C6 117.8(17) . . ?
C9 C8 C7 128.7(19) . . ?
C8 C9 C10 111.2(18) . . ?
C9 C10 C5 121.1(18) . . ?
C11 C10 C5 121.6(14) . . ?
C11 C10 C9 117.0(12) . . ?
C10 C11 C12 120.3(15) . . ?
C10 C11 C16 118.9(13) . . ?
C16 C11 C12 120(2) . . ?
C13 C12 C11 114(2) . . ?
C12 C13 C14 130(2) . . ?
C15 C14 C13 111(2) . . ?
C14 C15 C16 123.5(19) . . ?
C11 C16 C3 121.7(17) . . ?
C11 C16 C15 120(2) . . ?
C15 C16 C3 117.4(17) . . ?
N5 C17 C18 115(2) . . ?
C17 C18 N6 128(2) . . ?
N5 C19 C20 115(2) . . ?
C32 C19 N5 125(2) . . ?
C32 C19 C20 120(2) . . ?
C21 C20 C19 116(2) . . ?
C21 C20 C25 131(2) . . ?
C25 C20 C19 113(2) . . ?
C20 C21 Pt2 116.3(17) . . ?
C20 C21 C22 119(2) . . ?
C22 C21 Pt2 124.6(19) . . ?
C21 C22 C23 117(2) . . ?
C24 C23 C22 124(2) . . ?
C23 C24 C25 115(2) . . ?
C20 C25 C24 114(2) . . ?
C20 C25 C26 128(2) . . ?
C26 C25 C24 117.3(19) . . ?
C27 C26 C25 122.8(15) . . ?
C31 C26 C25 117.7(15) . . ?
C31 C26 C27 119.1(18) . . ?
C28 C27 C26 120.7(18) . . ?
C27 C28 C29 116.6(18) . . ?
C28 C29 C30 125.4(19) . . ?
C31 C30 C29 114.0(19) . . ?
C26 C31 C32 116.7(15) . . ?
C30 C31 C26 122.6(18) . . ?
C30 C31 C32 119.8(16) . . ?
C19 C32 N6 115(2) . . ?
C19 C32 C31 124(2) . . ?
C31 C32 N6 121(2) . . ?
N8 C33 C34 115.2(13) . . ?
N8 C33 C38 124.7(13) . . ?
C34 C33 C38 120.0 . . ?
C35 C34 C33 120.0 . . ?
C34 C35 C36 120.0 . . ?
C35 C36 C37 120.0 . . ?
C36 C37 C38 120.0 . . ?
C37 C38 C33 120.0 . . ?
N7 C39 N8 123(2) . . ?
C41 C40 N7 120.3(15) . . ?
C41 C40 C45 120.0 . . ?
C45 C40 N7 119.7(15) . . ?
C42 C41 C40 120.0 . . ?
C43 C42 C41 120.0 . . ?
C42 C43 C44 120.0 . . ?
C45 C44 C43 120.0 . . ?
C44 C45 C40 120.0 . . ?
C47 C46 N3 116.7(13) . . ?
C51 C46 N3 122.8(13) . . ?
C51 C46 C47 120.0 . . ?
C46 C47 C48 120.0 . . ?
C49 C48 C47 120.0 . . ?
C48 C49 C50 120.0 . . ?
C51 C50 C49 120.0 . . ?
C46 C51 C50 120.0 . . ?
N4 C52 N3 127(2) . . ?
C54 C53 N4 119.5(14) . . ?
C58 C53 N4 119.9(14) . . ?
C58 C53 C54 120.0 . . ?
C55 C54 C53 120.0 . . ?
C56 C55 C54 120.0 . . ?
C55 C56 C57 120.0 . . ?
C56 C57 C58 120.0 . . ?
C53 C58 C57 120.0 . . ?

loop_
_geom_bond_atom_site_label_1
_geom_bond_atom_site_label_2
_geom_bond_distance
_geom_bond_site_symmetry_2
_geom_bond_publ_flag
Pt1 N2 1.93(2) . ?
Pt1 N3 2.064(18) . ?
Pt1 N7 2.07(2) . ?
Pt1 C6 1.935(17) . ?
Pt2 Pt1 2.8439(15) . ?
Pt2 N4 2.023(19) . ?
Pt2 N5 2.04(2) . ?
Pt2 N8 2.112(18) . ?
Pt2 C21 2.07(2) . ?
N1 C2 1.42(3) . ?
N1 C3 1.35(3) . ?
N2 C1 1.35(3) . ?
N2 C4 1.35(3) . ?
N3 C46 1.435(19) . ?
N3 C52 1.42(3) . ?
N4 C52 1.19(2) . ?
N7 C39 1.24(3) . ?
N7 C40 1.45(2) . ?
N8 C33 1.39(2) . ?
N8 C39 1.41(3) . ?
C1 C2 1.47(4) . ?
C3 C16 1.47(3) . ?
C4 C3 1.50(4) . ?
C4 C5 1.36(3) . ?
C6 C5 1.446(9) . ?
C6 C7 1.446(9) . ?
C8 C7 1.446(9) . ?
C9 C8 1.446(9) . ?
C9 C10 1.446(9) . ?
C10 C5 1.446(9) . ?
C10 C11 1.40(3) . ?
C11 C12 1.405(10) . ?
C13 C12 1.405(10) . ?
C14 C13 1.405(10) . ?
C14 C15 1.405(10) . ?
C16 C11 1.405(10) . ?
C16 C15 1.405(10) . ?
C17 N5 1.34(3) . ?
C17 C18 1.40(3) . ?
C18 N6 1.41(3) . ?
C19 N5 1.42(3) . ?
C19 C32 1.36(3) . ?
C20 C19 1.54(3) . ?
C20 C25 1.32(3) . ?
C21 C20 1.23(3) . ?
C21 C22 1.31(3) . ?
C22 C23 1.45(3) . ?
C24 C23 1.28(3) . ?
C25 C24 1.49(3) . ?
C25 C26 1.46(3) . ?
C27 C26 1.406(9) . ?
C27 C28 1.406(9) . ?
C29 C28 1.406(9) . ?
C29 C30 1.406(9) . ?
C31 C26 1.406(9) . ?
C31 C30 1.406(9) . ?
C31 C32 1.44(3) . ?
C32 N6 1.52(3) . ?
C34 C33 1.3900 . ?
C35 C34 1.3900 . ?
C36 C35 1.3900 . ?
C37 C36 1.3900 . ?
C38 C33 1.3900 . ?
C38 C37 1.3900 . ?
C40 C45 1.3900 . ?
C41 C40 1.3900 . ?
C42 C41 1.3900 . ?
C43 C42 1.3900 . ?
C43 C44 1.3900 . ?
C45 C44 1.3900 . ?
C46 C47 1.3900 . ?
C47 C48 1.3900 . ?
C48 C49 1.3900 . ?
C50 C49 1.3900 . ?
C50 C51 1.3900 . ?
C51 C46 1.3900 . ?
C53 N4 1.51(2) . ?
C54 C53 1.3900 . ?
C54 C55 1.3900 . ?
C55 C56 1.3900 . ?
C56 C57 1.3900 . ?
C57 C58 1.3900 . ?
C58 C53 1.3900 . ?

loop_
_geom_torsion_atom_site_label_1
_geom_torsion_atom_site_label_2
_geom_torsion_atom_site_label_3
_geom_torsion_atom_site_label_4
_geom_torsion
_geom_torsion_site_symmetry_1
_geom_torsion_site_symmetry_2
_geom_torsion_site_symmetry_3
_geom_torsion_site_symmetry_4
_geom_torsion_publ_flag
Pt1 N2 C1 C2 169.8(19) . . . . ?
Pt1 N2 C4 C3 -178.2(18) . . . . ?
Pt1 N2 C4 C5 9(3) . . . . ?
Pt1 N3 C46 C47 31(2) . . . . ?
Pt1 N3 C46 C51 -141.9(13) . . . . ?
Pt1 N3 C52 N4 13(3) . . . . ?
Pt1 N7 C39 N8 14(3) . . . . ?
Pt1 N7 C40 C41 -143.5(11) . . . . ?
Pt1 N7 C40 C45 37.0(18) . . . . ?
Pt1 C6 C5 C4 -3(3) . . . . ?
Pt1 C6 C5 C10 173.1(19) . . . . ?
Pt1 C6 C7 C8 -174.6(17) . . . . ?
Pt2 N4 C52 N3 13(3) . . . . ?
Pt2 N8 C33 C34 20(2) . . . . ?
Pt2 N8 C33 C38 -164.0(11) . . . . ?
Pt2 N8 C39 N7 13(3) . . . . ?
Pt2 C21 C20 C19 11(3) . . . . ?
Pt2 C21 C20 C25 -175(2) . . . . ?
Pt2 C21 C22 C23 173.9(19) . . . . ?
N1 C3 C16 C11 174(3) . . . . ?
N1 C3 C16 C15 -14(4) . . . . ?
N2 C1 C2 N1 5(4) . . . . ?
N2 C4 C3 N1 11(4) . . . . ?
N2 C4 C3 C16 178(2) . . . . ?
N2 C4 C5 C6 -4(3) . . . . ?
N2 C4 C5 C10 180(2) . . . . ?
N3 C46 C47 C48 -172.9(18) . . . . ?
N5 C17 C18 N6 10(4) . . . . ?
N5 C19 C32 N6 3(4) . . . . ?
N5 C19 C32 C31 -174(3) . . . . ?
N7 C40 C45 C44 179.5(16) . . . . ?
C1 N2 C4 C3 -3(3) . . . . ?
C1 N2 C4 C5 -176(2) . . . . ?
C2 N1 C3 C4 -9(4) . . . . ?
C2 N1 C3 C16 -175(2) . . . . ?
C3 N1 C2 C1 2(4) . . . . ?
C3 C4 C5 C6 -177(2) . . . . ?
C3 C4 C5 C10 7(4) . . . . ?
C3 C16 C11 C10 -1(4) . . . . ?
C3 C16 C11 C12 171(3) . . . . ?
C3 C16 C15 C14 -178(2) . . . . ?
C4 N2 C1 C2 -4(4) . . . . ?
C4 C3 C16 C11 7(4) . . . . ?
C4 C3 C16 C15 180(2) . . . . ?
C5 C4 C3 N1 -177(2) . . . . ?
C5 C4 C3 C16 -10(3) . . . . ?
C5 C6 C7 C8 2(3) . . . . ?
C5 C10 C11 C12 -175(2) . . . . ?
C5 C10 C11 C16 -4(4) . . . . ?
C7 C6 C5 C4 179.7(19) . . . . ?
C7 C6 C5 C10 -4(3) . . . . ?
C8 C9 C10 C5 9(3) . . . . ?
C8 C9 C10 C11 -177(2) . . . . ?
C9 C8 C7 C6 7(4) . . . . ?
C9 C10 C5 C4 174(2) . . . . ?
C9 C10 C5 C6 -2(4) . . . . ?
C9 C10 C11 C12 11(4) . . . . ?
C9 C10 C11 C16 -178(2) . . . . ?
C10 C9 C8 C7 -12(4) . . . . ?
C10 C11 C12 C13 175(3) . . . . ?
C11 C10 C5 C4 0(4) . . . . ?
C11 C10 C5 C6 -176(2) . . . . ?
C11 C16 C15 C14 -6(4) . . . . ?
C13 C14 C15 C16 9(4) . . . . ?
C14 C13 C12 C11 1(5) . . . . ?
C15 C14 C13 C12 -7(5) . . . . ?
C15 C16 C11 C10 -173(2) . . . . ?
C15 C16 C11 C12 -1(4) . . . . ?
C16 C11 C12 C13 3(4) . . . . ?
C17 C18 N6 C32 -9(4) . . . . ?
C18 C17 N5 Pt2 -178(2) . . . . ?
C18 C17 N5 C19 -4(4) . . . . ?
C19 C20 C25 C24 170.5(19) . . . . ?
C19 C20 C25 C26 -3(4) . . . . ?
C19 C32 N6 C18 2(4) . . . . ?
C20 C19 N5 Pt2 -2(3) . . . . ?
C20 C19 N5 C17 -176(2) . . . . ?
C20 C19 C32 N6 177(2) . . . . ?
C20 C19 C32 C31 0(4) . . . . ?
C20 C21 C22 C23 -1(4) . . . . ?
C20 C25 C24 C23 7(3) . . . . ?
C20 C25 C26 C27 -176(3) . . . . ?
C20 C25 C26 C31 -3(4) . . . . ?
C21 C20 C19 N5 -6(3) . . . . ?
C21 C20 C19 C32 179(2) . . . . ?
C21 C20 C25 C24 -3(4) . . . . ?
C21 C20 C25 C26 -176(3) . . . . ?
C21 C22 C23 C24 6(4) . . . . ?
C22 C21 C20 C19 -173(2) . . . . ?
C22 C21 C20 C25 0(4) . . . . ?
C24 C25 C26 C27 10(3) . . . . ?
C24 C25 C26 C31 -177(2) . . . . ?
C25 C20 C19 N5 179(2) . . . . ?
C25 C20 C19 C32 5(3) . . . . ?
C25 C24 C23 C22 -9(4) . . . . ?
C26 C25 C24 C23 -179(2) . . . . ?
C26 C27 C28 C29 0(4) . . . . ?
C26 C31 C30 C29 15(4) . . . . ?
C26 C31 C32 N6 177(2) . . . . ?
C26 C31 C32 C19 -7(4) . . . . ?
C28 C27 C26 C25 174(2) . . . . ?
C28 C27 C26 C31 1(4) . . . . ?
C28 C29 C30 C31 -14(4) . . . . ?
C30 C29 C28 C27 7(4) . . . . ?
C30 C31 C26 C25 178(2) . . . . ?
C30 C31 C26 C27 -9(4) . . . . ?
C30 C31 C32 N6 7(4) . . . . ?
C30 C31 C32 C19 -177(2) . . . . ?
C31 C32 N6 C18 179(2) . . . . ?
C32 C19 N5 Pt2 172(2) . . . . ?
C32 C19 N5 C17 -2(5) . . . . ?
C32 C31 C26 C25 8(3) . . . . ?
C32 C31 C26 C27 -178(2) . . . . ?
C32 C31 C30 C29 -176(2) . . . . ?
C33 N8 C39 N7 -169(2) . . . . ?
C33 C38 C37 C36 0.0 . . . . ?
C35 C34 C33 N8 176.1(18) . . . . ?
C35 C34 C33 C38 0.0 . . . . ?
C36 C35 C34 C33 0.0 . . . . ?
C37 C36 C35 C34 0.0 . . . . ?
C37 C38 C33 N8 -176(2) . . . . ?
C37 C38 C33 C34 0.0 . . . . ?
C38 C37 C36 C35 0.0 . . . . ?
C39 N7 C40 C41 41(2) . . . . ?
C39 N7 C40 C45 -138.5(18) . . . . ?
C39 N8 C33 C34 -158.4(16) . . . . ?
C39 N8 C33 C38 18(3) . . . . ?
C40 N7 C39 N8 -171.2(19) . . . . ?
C40 C45 C44 C43 0.0 . . . . ?
C41 C40 C45 C44 0.0 . . . . ?
C42 C41 C40 N7 -179.5(16) . . . . ?
C42 C41 C40 C45 0.0 . . . . ?
C42 C43 C44 C45 0.0 . . . . ?
C43 C42 C41 C40 0.0 . . . . ?
C44 C43 C42 C41 0.0 . . . . ?
C46 N3 C52 N4 -174(2) . . . . ?
C46 C47 C48 C49 0.0 . . . . ?
C47 C48 C49 C50 0.0 . . . . ?
C49 C50 C51 C46 0.0 . . . . ?
C50 C51 C46 N3 172.5(19) . . . . ?
C50 C51 C46 C47 0.0 . . . . ?
C51 C46 C47 C48 0.0 . . . . ?
C51 C50 C49 C48 0.0 . . . . ?
C52 N3 C46 C47 -142.4(17) . . . . ?
C52 N3 C46 C51 45(3) . . . . ?
C53 N4 C52 N3 -175(2) . . . . ?
C53 C54 C55 C56 0.0 . . . . ?
C54 C53 N4 Pt2 -153.3(10) . . . . ?
C54 C53 N4 C52 34(2) . . . . ?
C54 C55 C56 C57 0.0 . . . . ?
C55 C54 C53 N4 -170.8(17) . . . . ?
C55 C54 C53 C58 0.0 . . . . ?
C55 C56 C57 C58 0.0 . . . . ?
C56 C57 C58 C53 0.0 . . . . ?
C57 C58 C53 N4 170.7(16) . . . . ?
C57 C58 C53 C54 0.0 . . . . ?
C58 C53 N4 Pt2 35.9(18) . . . . ?
C58 C53 N4 C52 -136.3(19) . . . . ?
